data_4086253
loop_
_publ_author_name
'Mendoza-Espinosa, Daniel'
'Gonz\'alez-Olvera, Rodrigo'
'Negr\'on-Silva, Guillermo E.'
'Angeles-Beltr\'an, Deyanira'
'Su\'arez-Castillo, Oscar R.'
'\'Alvarez-Hern\'andez, Alejandro'
'Santillan, Rosa'

_publ_section_title
;
 Phenoxy-Linked Mesoionic Triazol-5-ylidenes as Platforms for Multinuclear
 Transition Metal Complexes
;
_journal_issue 18
_journal_name_full Organometallics
_journal_page_first 4529
_journal_paper_doi 10.1021/acs.organomet.5b00571
_journal_volume 34
_journal_year 2015
_chemical_formula_moiety 'C30 H28 Cl2 I2 N7 O2'
_chemical_formula_sum 'C30 H28 Cl2 I2 N7 O2'
_chemical_formula_weight 843.29
_chemical_name_systematic
; 
 ? 
;
_space_group_IT_number 14
_symmetry_cell_setting monoclinic
_symmetry_space_group_name_Hall '-P 2ybc'
_symmetry_space_group_name_H-M 'P 1 21/c 1'
_atom_sites_solution_hydrogens geom
_atom_sites_solution_primary direct
_atom_sites_solution_secondary difmap
_audit_creation_method SHELXL-97
_cell_angle_alpha 90.00
_cell_angle_beta 112.800(8)
_cell_angle_gamma 90.00
_cell_formula_units_Z 4
_cell_length_a 14.1508(11)
_cell_length_b 23.3956(11)
_cell_length_c 11.4860(7)
_cell_measurement_reflns_used 500
_cell_measurement_temperature 293(2)
_cell_measurement_theta_max 25
_cell_measurement_theta_min 2
_cell_volume 3505.5(4)
_computing_cell_refinement SHELXTL
_computing_data_collection 'Agilent Gemini'
_computing_data_reduction SAINT
_computing_molecular_graphics ORTEP
_computing_publication_material ORTEP
_computing_structure_refinement 'SHELXL-97 (Sheldrick, 1997)'
_computing_structure_solution 'SHELXS-97 (Sheldrick, 1990)'
_diffrn_ambient_temperature 290(2)
_diffrn_detector_area_resol_mean 'not recorded'
_diffrn_measured_fraction_theta_full 0.999
_diffrn_measured_fraction_theta_max 0.999
_diffrn_measurement_device_type 'Agilent Gemini'
_diffrn_measurement_method 'phi and omega scans'
_diffrn_radiation_monochromator graphite
_diffrn_radiation_source 'fine-focus sealed tube'
_diffrn_radiation_type MoK\a
_diffrn_radiation_wavelength 0.71073
_diffrn_reflns_av_R_equivalents 0.1644
_diffrn_reflns_av_sigmaI/netI 0.0407
_diffrn_reflns_limit_h_max 16
_diffrn_reflns_limit_h_min -16
_diffrn_reflns_limit_k_max 27
_diffrn_reflns_limit_k_min -27
_diffrn_reflns_limit_l_max 13
_diffrn_reflns_limit_l_min -13
_diffrn_reflns_number 120866
_diffrn_reflns_theta_full 25.00
_diffrn_reflns_theta_max 25.00
_diffrn_reflns_theta_min 3.04
_diffrn_standards_interval_count 'not recorded'
_diffrn_standards_interval_time 'not recorded'
_diffrn_standards_number 'not recorded'
_exptl_absorpt_coefficient_mu 1.983
_exptl_absorpt_correction_T_max 0.698
_exptl_absorpt_correction_T_min 0.677
_exptl_absorpt_correction_type multi-scan
_exptl_absorpt_process_details sadabs
_exptl_crystal_colour Colorless
_exptl_crystal_density_diffrn 1.598
_exptl_crystal_density_method 'not measured'
_exptl_crystal_description Block
_exptl_crystal_F_000 1652
_exptl_crystal_size_max 0.19
_exptl_crystal_size_mid 0.18
_exptl_crystal_size_min 0.14
_refine_diff_density_max 1.001
_refine_diff_density_min -0.770
_refine_diff_density_rms 0.119
_refine_ls_extinction_method none
_refine_ls_goodness_of_fit_ref 1.070
_refine_ls_hydrogen_treatment constr
_refine_ls_matrix_type full
_refine_ls_number_parameters 388
_refine_ls_number_reflns 6161
_refine_ls_number_restraints 0
_refine_ls_restrained_S_all 1.070
_refine_ls_R_factor_all 0.0864
_refine_ls_R_factor_gt 0.0685
_refine_ls_shift/su_max 0.001
_refine_ls_shift/su_mean 0.000
_refine_ls_structure_factor_coef Fsqd
_refine_ls_weighting_details 'calc w=1/[\s^2^(Fo^2^)+(0.0834P)^2^+8.6476P] where P=(Fo^2^+2Fc^2^)/3'
_refine_ls_weighting_scheme calc
_refine_ls_wR_factor_gt 0.1601
_refine_ls_wR_factor_ref 0.1761
_reflns_number_gt 4679
_reflns_number_total 6161
_reflns_threshold_expression >2sigma(I)
_cod_data_source_file om5b00571_si_002.cif
_cod_data_source_block dm-13
_cod_depositor_comments
;
The following automatic conversions were performed:

'_symmetry_cell_setting' value 'Monoclinic' changed to 'monoclinic'
according to
/usr/data/users/saulius/crontab/automatic-downloads/current/ACS/lib/dictionaries/cif_core.dic
dictionary named 'cif_core.dic' version 2.4.2 from 2011-04-26.

Automatic conversion script
Id: cif_fix_values 3271 2015-04-21 07:52:19Z andrius 
;
_cod_original_sg_symbol_H-M 'P 21/c'
_cod_database_code 4086253

loop_
_symmetry_equiv_pos_as_xyz
'x, y, z'
'-x, y+1/2, -z+1/2'
'-x, -y, -z'
'x, -y-1/2, z-1/2'

loop_
_atom_site_label
_atom_site_type_symbol
_atom_site_fract_x
_atom_site_fract_y
_atom_site_fract_z
_atom_site_U_iso_or_equiv
_atom_site_adp_type
_atom_site_occupancy
_atom_site_symmetry_multiplicity
_atom_site_calc_flag
_atom_site_refinement_flags
I1 I 0.07602(4) 0.70730(2) 0.75321(5) 0.0679(2) Uani 1 1 d .
Cl1 Cl -0.3695(2) 0.74488(12) 0.2540(2) 0.0970(7) Uani 1 1 d .
Cl2 Cl -0.3963(2) 0.09778(12) 0.5324(3) 0.1061(8) Uani 1 1 d .
O2 O 0.0491(3) 0.4086(2) 0.7221(4) 0.0603(11) Uani 1 1 d .
O1 O 0.0773(3) 0.49405(19) 0.8735(4) 0.0556(11) Uani 1 1 d .
N1 N -0.1644(4) 0.6027(2) 0.8106(5) 0.0575(13) Uani 1 1 d .
N4 N -0.2395(5) 0.3563(3) 0.4424(5) 0.0622(14) Uani 1 1 d .
N3 N -0.0260(4) 0.6214(2) 0.9564(5) 0.0545(13) Uani 1 1 d .
N6 N -0.1128(5) 0.4018(2) 0.4466(5) 0.0647(15) Uani 1 1 d .
C19 C -0.0781(5) 0.3658(3) 0.5474(6) 0.0564(16) Uani 1 1 d .
C1 C 0.1617(5) 0.4596(3) 0.8964(6) 0.0505(14) Uani 1 1 d .
N2 N -0.1207(5) 0.6398(3) 0.9028(6) 0.0629(14) Uani 1 1 d .
C8 C -0.0078(5) 0.5742(3) 0.9006(6) 0.0500(14) Uani 1 1 d .
C9 C -0.0989(5) 0.5625(3) 0.8056(6) 0.0547(15) Uani 1 1 d .
H9A H -0.1131 0.5324 0.7483 0.066 Uiso 1 1 calc R
C20 C -0.1610(5) 0.3368(3) 0.5440(6) 0.0564(16) Uani 1 1 d .
H20A H -0.1635 0.3090 0.6005 0.068 Uiso 1 1 calc R
C7 C 0.0932(5) 0.5459(3) 0.9429(6) 0.0533(15) Uani 1 1 d .
H7A H 0.1422 0.5699 0.9257 0.064 Uiso 1 1 calc R
H7B H 0.1190 0.5382 1.0328 0.064 Uiso 1 1 calc R
N5 N -0.2118(5) 0.3960(2) 0.3813(5) 0.0679(16) Uani 1 1 d .
C24 C -0.3271(6) 0.2352(3) 0.3774(7) 0.0656(18) Uani 1 1 d .
H24A H -0.2962 0.2431 0.3210 0.079 Uiso 1 1 calc R
C6 C 0.1456(5) 0.4124(3) 0.8168(6) 0.0540(15) Uani 1 1 d .
C18 C 0.0310(6) 0.3620(3) 0.6367(7) 0.0633(17) Uani 1 1 d .
H18A H 0.0436 0.3260 0.6822 0.076 Uiso 1 1 calc R
H18B H 0.0760 0.3644 0.5911 0.076 Uiso 1 1 calc R
C11 C -0.2735(5) 0.6101(3) 0.7295(7) 0.0688(19) Uani 1 1 d .
H11A H -0.3069 0.6300 0.7772 0.083 Uiso 1 1 calc R
H11B H -0.3049 0.5726 0.7080 0.083 Uiso 1 1 calc R
C25 C -0.3395(6) 0.1791(3) 0.4061(7) 0.0684(19) Uani 1 1 d .
H25A H -0.3187 0.1491 0.3684 0.082 Uiso 1 1 calc R
C15 C -0.3387(6) 0.7049(3) 0.3914(7) 0.0646(18) Uani 1 1 d .
C14 C -0.4056(6) 0.6638(4) 0.3969(8) 0.075(2) Uani 1 1 d .
H14A H -0.4661 0.6568 0.3275 0.090 Uiso 1 1 calc R
C22 C -0.3491(6) 0.3409(4) 0.3986(8) 0.080(2) Uani 1 1 d .
H22A H -0.3818 0.3463 0.3079 0.096 Uiso 1 1 calc R
H22B H -0.3827 0.3657 0.4384 0.096 Uiso 1 1 calc R
C28 C -0.4031(6) 0.2674(4) 0.5162(8) 0.075(2) Uani 1 1 d .
H28A H -0.4234 0.2973 0.5549 0.090 Uiso 1 1 calc R
C2 C 0.2557(5) 0.4684(3) 0.9915(7) 0.0642(18) Uani 1 1 d .
H2B H 0.2671 0.5002 1.0439 0.077 Uiso 1 1 calc R
C12 C -0.2930(5) 0.6422(3) 0.6107(7) 0.0588(16) Uani 1 1 d .
C10 C 0.0476(6) 0.6535(3) 1.0614(7) 0.072(2) Uani 1 1 d .
H10A H 0.0135 0.6851 1.0818 0.108 Uiso 1 1 calc R
H10B H 0.1014 0.6676 1.0378 0.108 Uiso 1 1 calc R
H10C H 0.0762 0.6290 1.1336 0.108 Uiso 1 1 calc R
C26 C -0.3827(6) 0.1689(4) 0.4911(7) 0.0679(19) Uani 1 1 d .
C5 C 0.2219(6) 0.3740(4) 0.8349(8) 0.074(2) Uani 1 1 d .
H5B H 0.2106 0.3423 0.7823 0.089 Uiso 1 1 calc R
C13 C -0.3819(5) 0.6323(4) 0.5081(8) 0.071(2) Uani 1 1 d .
H13A H -0.4271 0.6043 0.5125 0.085 Uiso 1 1 calc R
C3 C 0.3346(6) 0.4287(4) 1.0085(8) 0.078(2) Uani 1 1 d .
H3A H 0.3989 0.4346 1.0722 0.093 Uiso 1 1 calc R
C21 C -0.0529(8) 0.4388(4) 0.3974(9) 0.087(3) Uani 1 1 d .
H21A H -0.0984 0.4593 0.3251 0.130 Uiso 1 1 calc R
H21B H -0.0071 0.4158 0.3735 0.130 Uiso 1 1 calc R
H21C H -0.0139 0.4654 0.4616 0.130 Uiso 1 1 calc R
C4 C 0.3183(6) 0.3824(4) 0.9338(8) 0.084(2) Uani 1 1 d .
H4A H 0.3705 0.3559 0.9473 0.101 Uiso 1 1 calc R
C17 C -0.2252(6) 0.6838(4) 0.6021(7) 0.074(2) Uani 1 1 d .
H17A H -0.1641 0.6905 0.6707 0.088 Uiso 1 1 calc R
C16 C -0.2485(6) 0.7154(3) 0.4913(7) 0.070(2) Uani 1 1 d .
H16A H -0.2034 0.7431 0.4855 0.085 Uiso 1 1 calc R
C27 C -0.4172(6) 0.2122(4) 0.5458(8) 0.079(2) Uani 1 1 d .
H27A H -0.4491 0.2042 0.6011 0.094 Uiso 1 1 calc R
I2 I 0.31148(5) 0.55803(2) 0.31957(5) 0.0788(2) Uani 1 1 d .
C23 C -0.3601(5) 0.2797(3) 0.4311(7) 0.0639(18) Uani 1 1 d .
N7 N 0.2014(10) 0.4569(5) 0.5537(14) 0.132(4) Uani 1 1 d .
C29 C 0.2835(12) 0.4692(5) 0.6168(13) 0.107(4) Uani 1 1 d .
C30 C 0.3864(12) 0.4875(7) 0.6960(15) 0.148(5) Uani 1 1 d .

loop_
_atom_site_aniso_label
_atom_site_aniso_U_11
_atom_site_aniso_U_22
_atom_site_aniso_U_33
_atom_site_aniso_U_23
_atom_site_aniso_U_13
_atom_site_aniso_U_12
I1 0.0884(4) 0.0519(3) 0.0615(3) -0.0057(2) 0.0270(3) -0.0069(2)
Cl1 0.1088(17) 0.1011(17) 0.0671(12) 0.0180(12) 0.0187(12) 0.0125(13)
Cl2 0.1005(17) 0.0844(16) 0.127(2) 0.0177(15) 0.0376(16) -0.0092(13)
O2 0.061(3) 0.054(3) 0.065(3) -0.010(2) 0.023(2) 0.003(2)
O1 0.058(3) 0.048(2) 0.054(2) -0.006(2) 0.014(2) 0.004(2)
N1 0.064(3) 0.051(3) 0.057(3) 0.009(3) 0.022(3) 0.003(3)
N4 0.072(4) 0.052(3) 0.054(3) -0.006(3) 0.016(3) 0.002(3)
N3 0.075(4) 0.044(3) 0.043(3) 0.000(2) 0.021(3) 0.004(3)
N6 0.100(5) 0.047(3) 0.050(3) -0.003(3) 0.032(3) -0.002(3)
C19 0.073(4) 0.048(4) 0.046(3) -0.006(3) 0.020(3) -0.001(3)
C1 0.053(4) 0.049(3) 0.047(3) 0.005(3) 0.018(3) 0.001(3)
N2 0.076(4) 0.058(3) 0.058(3) -0.001(3) 0.029(3) 0.006(3)
C8 0.062(4) 0.045(3) 0.045(3) 0.000(3) 0.022(3) -0.003(3)
C9 0.070(4) 0.042(3) 0.051(4) -0.002(3) 0.023(3) -0.005(3)
C20 0.071(4) 0.052(4) 0.042(3) 0.002(3) 0.017(3) 0.002(3)
C7 0.063(4) 0.044(3) 0.045(3) -0.008(3) 0.013(3) -0.001(3)
N5 0.099(5) 0.048(3) 0.049(3) -0.002(3) 0.019(3) -0.002(3)
C24 0.063(4) 0.073(5) 0.058(4) -0.010(4) 0.021(3) -0.007(4)
C6 0.057(4) 0.053(4) 0.049(3) -0.001(3) 0.018(3) 0.002(3)
C18 0.074(5) 0.054(4) 0.063(4) -0.012(3) 0.028(4) -0.001(3)
C11 0.055(4) 0.068(5) 0.079(5) 0.011(4) 0.021(4) -0.001(3)
C25 0.060(4) 0.070(5) 0.067(5) -0.018(4) 0.016(4) 0.000(4)
C15 0.066(4) 0.064(5) 0.058(4) 0.006(3) 0.019(3) 0.014(4)
C14 0.060(4) 0.091(6) 0.064(5) -0.004(4) 0.014(4) 0.009(4)
C22 0.070(5) 0.068(5) 0.076(5) -0.009(4) 0.001(4) 0.004(4)
C28 0.066(5) 0.081(6) 0.071(5) -0.017(4) 0.017(4) 0.008(4)
C2 0.062(4) 0.063(4) 0.064(4) -0.003(3) 0.019(3) 0.005(3)
C12 0.057(4) 0.054(4) 0.062(4) -0.008(3) 0.020(3) 0.008(3)
C10 0.089(5) 0.063(5) 0.057(4) -0.018(4) 0.022(4) -0.010(4)
C26 0.056(4) 0.073(5) 0.067(5) -0.007(4) 0.015(3) -0.006(3)
C5 0.069(5) 0.071(5) 0.080(5) -0.013(4) 0.026(4) 0.007(4)
C13 0.052(4) 0.072(5) 0.085(5) -0.006(4) 0.023(4) 0.000(3)
C3 0.054(4) 0.094(6) 0.073(5) -0.005(5) 0.010(4) 0.005(4)
C21 0.133(8) 0.059(5) 0.086(6) 0.002(4) 0.061(6) -0.016(5)
C4 0.067(5) 0.092(6) 0.082(6) -0.003(5) 0.016(4) 0.022(4)
C17 0.062(4) 0.079(5) 0.063(4) 0.007(4) 0.006(3) -0.012(4)
C16 0.076(5) 0.069(5) 0.060(4) 0.004(4) 0.019(4) -0.009(4)
C27 0.068(5) 0.103(7) 0.066(5) -0.007(4) 0.026(4) -0.003(4)
I2 0.1027(5) 0.0657(4) 0.0643(3) -0.0040(2) 0.0282(3) -0.0121(3)
C23 0.053(4) 0.069(5) 0.058(4) -0.012(3) 0.009(3) 0.002(3)
N7 0.142(9) 0.094(7) 0.192(13) -0.017(7) 0.101(10) 0.002(7)
C29 0.143(11) 0.076(7) 0.121(10) 0.003(6) 0.073(9) 0.020(7)
C30 0.134(11) 0.128(11) 0.140(12) -0.021(9) 0.007(9) 0.011(9)

loop_
_atom_type_symbol
_atom_type_description
_atom_type_scat_dispersion_real
_atom_type_scat_dispersion_imag
_atom_type_scat_source
C C 0.0033 0.0016 'International Tables Vol C Tables 4.2.6.8 and 6.1.1.4'
H H 0.0000 0.0000 'International Tables Vol C Tables 4.2.6.8 and 6.1.1.4'
N N 0.0061 0.0033 'International Tables Vol C Tables 4.2.6.8 and 6.1.1.4'
O O 0.0106 0.0060 'International Tables Vol C Tables 4.2.6.8 and 6.1.1.4'
Cl Cl 0.1484 0.1585 'International Tables Vol C Tables 4.2.6.8 and 6.1.1.4'
I I -0.4742 1.8119 'International Tables Vol C Tables 4.2.6.8 and 6.1.1.4'

loop_
_geom_angle_atom_site_label_1
_geom_angle_atom_site_label_2
_geom_angle_atom_site_label_3
_geom_angle
C6 O2 C18 116.8(5)
C1 O1 C7 117.1(5)
N2 N1 C9 112.3(6)
N2 N1 C11 118.7(6)
C9 N1 C11 129.0(6)
N5 N4 C20 112.8(6)
N5 N4 C22 118.7(6)
C20 N4 C22 128.4(7)
N2 N3 C8 113.2(5)
N2 N3 C10 119.3(6)
C8 N3 C10 127.4(6)
N5 N6 C19 112.1(6)
N5 N6 C21 119.1(7)
C19 N6 C21 128.3(7)
C20 C19 N6 105.3(6)
C20 C19 C18 130.7(6)
N6 C19 C18 124.0(7)
C2 C1 O1 124.4(6)
C2 C1 C6 120.2(6)
O1 C1 C6 115.4(5)
N3 N2 N1 103.6(5)
N3 C8 C9 104.5(6)
N3 C8 C7 123.3(6)
C9 C8 C7 132.2(6)
N1 C9 C8 106.4(6)
N4 C20 C19 106.0(6)
O1 C7 C8 106.0(5)
N4 N5 N6 103.8(5)
C23 C24 C25 121.0(7)
C5 C6 O2 124.4(6)
C5 C6 C1 120.3(6)
O2 C6 C1 115.3(6)
O2 C18 C19 107.0(5)
N1 C11 C12 114.6(6)
C26 C25 C24 118.2(7)
C14 C15 C16 121.7(7)
C14 C15 Cl1 119.1(6)
C16 C15 Cl1 119.3(6)
C15 C14 C13 119.2(7)
N4 C22 C23 110.0(6)
C27 C28 C23 121.6(8)
C1 C2 C3 119.0(7)
C13 C12 C17 118.9(7)
C13 C12 C11 119.1(7)
C17 C12 C11 121.9(6)
C25 C26 C27 122.4(8)
C25 C26 Cl2 119.1(6)
C27 C26 Cl2 118.5(7)
C6 C5 C4 119.7(7)
C12 C13 C14 120.8(8)
C4 C3 C2 120.8(7)
C3 C4 C5 119.9(8)
C16 C17 C12 120.5(7)
C15 C16 C17 118.9(7)
C28 C27 C26 118.0(8)
C28 C23 C24 118.8(8)
C28 C23 C22 119.7(8)
C24 C23 C22 121.5(8)
N7 C29 C30 177.3(14)

loop_
_geom_bond_atom_site_label_1
_geom_bond_atom_site_label_2
_geom_bond_distance
Cl1 C15 1.739(8)
Cl2 C26 1.760(9)
O2 C6 1.379(8)
O2 C18 1.423(8)
O1 C1 1.379(8)
O1 C7 1.421(7)
N1 N2 1.324(8)
N1 C9 1.338(9)
N1 C11 1.471(9)
N4 N5 1.314(8)
N4 C20 1.340(9)
N4 C22 1.478(10)
N3 N2 1.313(8)
N3 C8 1.349(8)
N3 C10 1.459(9)
N6 N5 1.316(9)
N6 C19 1.360(9)
N6 C21 1.469(10)
C19 C20 1.342(10)
C19 C18 1.488(10)
C1 C2 1.371(10)
C1 C6 1.395(9)
C8 C9 1.356(9)
C8 C7 1.477(9)
C24 C23 1.380(10)
C24 C25 1.381(12)
C6 C5 1.357(10)
C11 C12 1.486(10)
C25 C26 1.359(11)
C15 C14 1.369(12)
C15 C16 1.368(11)
C14 C13 1.398(12)
C22 C23 1.503(11)
C28 C27 1.371(13)
C28 C23 1.368(12)
C2 C3 1.407(11)
C12 C13 1.370(10)
C12 C17 1.397(11)
C26 C27 1.378(12)
C5 C4 1.410(11)
C3 C4 1.346(12)
C17 C16 1.397(11)
N7 C29 1.143(16)
C29 C30 1.45(2)
